data_7155289
loop_
_publ_author_name
'Romashov, Leonid V.'
'Ananikov, Valentine P.'

_publ_section_title
;
 Synthesis of HIV-1 capsid protein assembly inhibitor (CAP-1) and its
 analogues based on a biomass approach
;
_journal_name_full 'Org. Biomol. Chem.'
_journal_paper_doi 10.1039/C6OB01731B
_journal_year 2016
_chemical_absolute_configuration ad
_chemical_formula_moiety 'C18 H24 Cl N3 O2 S'
_chemical_formula_sum 'C18 H24 Cl N3 O2 S'
_chemical_formula_weight 381.91
_space_group_crystal_system monoclinic
_space_group_IT_number 9
_space_group_name_Hall 'C -2yc'
_space_group_name_H-M_alt 'C 1 c 1'
_symmetry_space_group_name_Hall 'C -2yc'
_symmetry_space_group_name_H-M 'C 1 c 1'
_atom_sites_solution_hydrogens mixed
_atom_sites_solution_primary difmap
_atom_sites_solution_secondary difmap
_audit_creation_method SHELXL-2014/7
_audit_update_record
;
2016-08-02 deposited with the CCDC.
2016-09-16 downloaded from the CCDC.
;
_cell_angle_alpha 90
_cell_angle_beta 99.08(3)
_cell_angle_gamma 90
_cell_formula_units_Z 4
_cell_length_a 38.822(8)
_cell_length_b 4.5920(9)
_cell_length_c 10.705(2)
_cell_measurement_reflns_used 500
_cell_measurement_temperature 100(2)
_cell_measurement_theta_max 32.0
_cell_measurement_theta_min 2.0
_cell_volume 1884.5(7)
_computing_cell_refinement iMosflm
_computing_data_collection Automar
_computing_data_reduction iMosflm
_computing_molecular_graphics 'Bruker SHELXTL'
_computing_publication_material 'Bruker SHELXTL'
_computing_structure_refinement 'SHELXL-2014/6 (Sheldrick, 2014)'
_computing_structure_solution 'SHELXS-97 (Sheldrick 2008)'
_diffrn_ambient_temperature 100(2)
_diffrn_measured_fraction_theta_full 0.986
_diffrn_measured_fraction_theta_max 0.952
_diffrn_measurement_device_type 'MAR CCD'
_diffrn_measurement_method '/f scan'
_diffrn_radiation_type synchrotron
_diffrn_radiation_wavelength 0.96990
_diffrn_reflns_av_R_equivalents 0.0535
_diffrn_reflns_av_unetI/netI 0.0507
_diffrn_reflns_Laue_measured_fraction_full 0.986
_diffrn_reflns_Laue_measured_fraction_max 0.952
_diffrn_reflns_limit_h_max 49
_diffrn_reflns_limit_h_min -49
_diffrn_reflns_limit_k_max 5
_diffrn_reflns_limit_k_min -5
_diffrn_reflns_limit_l_max 12
_diffrn_reflns_limit_l_min -12
_diffrn_reflns_number 13010
_diffrn_reflns_point_group_measured_fraction_full 0.931
_diffrn_reflns_point_group_measured_fraction_max 0.882
_diffrn_reflns_theta_full 35.587
_diffrn_reflns_theta_max 38.476
_diffrn_reflns_theta_min 1.450
_exptl_absorpt_coefficient_mu 0.775
_exptl_absorpt_correction_T_max 0.900
_exptl_absorpt_correction_T_min 0.900
_exptl_absorpt_correction_type multi-scan
_exptl_absorpt_process_details 'Scala (Evans, 2005)'
_exptl_crystal_colour colourless
_exptl_crystal_density_diffrn 1.346
_exptl_crystal_description prism
_exptl_crystal_F_000 808
_exptl_crystal_size_max 0.10
_exptl_crystal_size_mid 0.10
_exptl_crystal_size_min 0.10
_refine_diff_density_max 0.624
_refine_diff_density_min -0.475
_refine_diff_density_rms 0.067
_refine_ls_abs_structure_details
;
 Flack x determined using 1415 quotients [(I+)-(I-)]/[(I+)+(I-)]
 (Parsons, Flack and Wagner, Acta Cryst. B69 (2013) 249-259).
;
_refine_ls_abs_structure_Flack 0.185(13)
_refine_ls_extinction_method none
_refine_ls_goodness_of_fit_ref 1.068
_refine_ls_hydrogen_treatment mixed
_refine_ls_matrix_type full
_refine_ls_number_parameters 235
_refine_ls_number_reflns 3654
_refine_ls_number_restraints 2
_refine_ls_restrained_S_all 1.067
_refine_ls_R_factor_all 0.0557
_refine_ls_R_factor_gt 0.0476
_refine_ls_shift/su_max 0.001
_refine_ls_shift/su_mean 0.000
_refine_ls_structure_factor_coef Fsqd
_refine_ls_weighting_details 'w=1/[\s^2^(Fo^2^)+(0.0774P)^2^+0.7148P] where P=(Fo^2^+2Fc^2^)/3'
_refine_ls_weighting_scheme calc
_refine_ls_wR_factor_gt 0.1167
_refine_ls_wR_factor_ref 0.1233
_reflns_Friedel_coverage 0.852
_reflns_Friedel_fraction_full 0.876
_reflns_Friedel_fraction_max 0.812
_reflns_number_gt 3288
_reflns_number_total 3654
_reflns_threshold_expression 'I > 2\s(I)'
_cod_data_source_file c6ob01731b2.cif
_cod_data_source_block CAP1
_cod_database_code 7155289
_shelx_shelxl_version_number 2014/7
_shelx_space_group_comment
;
The symmetry employed for this shelxl refinement is uniquely defined
by the following loop, which should always be used as a source of
symmetry information in preference to the above space-group names.
They are only intended as comments.
;
_shelx_estimated_absorpt_t_min 0.921
_shelx_estimated_absorpt_t_max 0.921

loop_
_space_group_symop_operation_xyz
'x, y, z'
'x, -y, z+1/2'
'x+1/2, y+1/2, z'
'x+1/2, -y+1/2, z+1/2'

loop_
_atom_site_label
_atom_site_type_symbol
_atom_site_fract_x
_atom_site_fract_y
_atom_site_fract_z
_atom_site_U_iso_or_equiv
_atom_site_adp_type
_atom_site_occupancy
_atom_site_site_symmetry_order
_atom_site_calc_flag
_atom_site_refinement_flags_posn
_atom_site_refinement_flags_adp
Cl1 Cl 0.71381(2) 0.91658(17) 0.81474(4) 0.0446(2) Uani 1 1 d . .
S1 S 0.47520(2) 0.58908(14) 0.23669(5) 0.03807(19) Uani 1 1 d . .
O1 O 0.55608(6) 0.6194(4) 0.5940(2) 0.0383(5) Uani 1 1 d . .
O2 O 0.38967(5) 0.4946(5) 0.1877(2) 0.0352(5) Uani 1 1 d . .
N1 N 0.53030(6) 1.0522(5) 0.5304(2) 0.0326(6) Uani 1 1 d . .
H1 H 0.5301(9) 1.232(8) 0.537(3) 0.039 Uiso 1 1 d . U
N2 N 0.58254(7) 1.0444(5) 0.6663(3) 0.0352(6) Uani 1 1 d . .
H2 H 0.5815(9) 1.217(8) 0.659(4) 0.042 Uiso 1 1 d . U
N3 N 0.31141(6) 0.2995(5) 0.1951(2) 0.0371(6) Uani 1 1 d . .
C1 C 0.55624(8) 0.8892(6) 0.5962(3) 0.0323(7) Uani 1 1 d . .
C2 C 0.50011(8) 0.9126(6) 0.4554(3) 0.0345(7) Uani 1 1 d . .
H2A H 0.4800 1.0479 0.4460 0.041 Uiso 1 1 calc R U
H2B H 0.4938 0.7367 0.5001 0.041 Uiso 1 1 calc R U
C3 C 0.50775(7) 0.8266(7) 0.3241(3) 0.0359(7) Uani 1 1 d . .
H3A H 0.5307 0.7278 0.3339 0.043 Uiso 1 1 calc R U
H3B H 0.5094 1.0058 0.2740 0.043 Uiso 1 1 calc R U
C4 C 0.43799(7) 0.8379(7) 0.1931(3) 0.0371(7) Uani 1 1 d . .
H4A H 0.4304 0.9188 0.2701 0.044 Uiso 1 1 calc R U
H4B H 0.4447 1.0015 0.1418 0.044 Uiso 1 1 calc R U
C5 C 0.40919(7) 0.6677(6) 0.1190(3) 0.0337(7) Uani 1 1 d . .
C6 C 0.39791(8) 0.6346(7) -0.0060(3) 0.0412(8) Uani 1 1 d . .
H6 H 0.4069 0.7286 -0.0730 0.049 Uiso 1 1 calc R U
C7 C 0.36960(8) 0.4294(6) -0.0180(3) 0.0401(8) Uani 1 1 d . .
H7 H 0.3562 0.3624 -0.0947 0.048 Uiso 1 1 calc R U
C8 C 0.36556(7) 0.3494(6) 0.1009(3) 0.0346(7) Uani 1 1 d . .
C9 C 0.34173(8) 0.1494(6) 0.1573(3) 0.0372(7) Uani 1 1 d . .
H9A H 0.3333 -0.0039 0.0949 0.045 Uiso 1 1 calc R U
H9B H 0.3551 0.0530 0.2324 0.045 Uiso 1 1 calc R U
C10 C 0.29551(9) 0.1148(7) 0.2830(3) 0.0442(8) Uani 1 1 d . .
H10A H 0.2894 -0.0746 0.2435 0.066 Uiso 1 1 calc R U
H10B H 0.2744 0.2095 0.3031 0.066 Uiso 1 1 calc R U
H10C H 0.3122 0.0867 0.3610 0.066 Uiso 1 1 calc R U
C11 C 0.28578(8) 0.3678(8) 0.0822(3) 0.0433(8) Uani 1 1 d . .
H11A H 0.2970 0.4832 0.0230 0.065 Uiso 1 1 calc R U
H11B H 0.2665 0.4793 0.1073 0.065 Uiso 1 1 calc R U
H11C H 0.2768 0.1864 0.0412 0.065 Uiso 1 1 calc R U
C12 C 0.60941(8) 0.9077(6) 0.7512(3) 0.0342(7) Uani 1 1 d . .
C13 C 0.64419(8) 0.9688(6) 0.7442(3) 0.0358(7) Uani 1 1 d . .
H13 H 0.6501 1.0976 0.6814 0.043 Uiso 1 1 calc R U
C14 C 0.67011(7) 0.8384(7) 0.8305(3) 0.0363(7) Uani 1 1 d . .
C15 C 0.66352(8) 0.6491(7) 0.9249(3) 0.0378(7) Uani 1 1 d . .
C16 C 0.62820(8) 0.5902(6) 0.9290(3) 0.0385(8) Uani 1 1 d . .
H16 H 0.6224 0.4591 0.9911 0.046 Uiso 1 1 calc R U
C17 C 0.60149(7) 0.7172(6) 0.8453(3) 0.0375(7) Uani 1 1 d . .
H17 H 0.5779 0.6754 0.8516 0.045 Uiso 1 1 calc R U
C18 C 0.69203(8) 0.5153(8) 1.0191(3) 0.0448(8) Uani 1 1 d . .
H18A H 0.7091 0.4210 0.9740 0.067 Uiso 1 1 calc R U
H18B H 0.6819 0.3703 1.0699 0.067 Uiso 1 1 calc R U
H18C H 0.7036 0.6677 1.0746 0.067 Uiso 1 1 calc R U

loop_
_atom_site_aniso_label
_atom_site_aniso_U_11
_atom_site_aniso_U_22
_atom_site_aniso_U_33
_atom_site_aniso_U_23
_atom_site_aniso_U_13
_atom_site_aniso_U_12
Cl1 0.0315(3) 0.0564(4) 0.0451(5) 0.0004(3) 0.0039(3) -0.0032(3)
S1 0.0361(3) 0.0330(3) 0.0432(5) -0.0065(3) 0.0002(3) 0.0007(3)
O1 0.0416(10) 0.0283(8) 0.0421(13) -0.0008(9) -0.0017(9) -0.0003(8)
O2 0.0359(9) 0.0355(9) 0.0337(11) 0.0012(9) 0.0039(8) -0.0014(8)
N1 0.0350(11) 0.0285(10) 0.0326(14) -0.0025(10) 0.0001(10) 0.0021(9)
N2 0.0367(11) 0.0251(10) 0.0420(15) 0.0005(10) 0.0003(11) 0.0002(9)
N3 0.0339(11) 0.0366(12) 0.0402(15) 0.0028(11) 0.0042(10) -0.0003(10)
C1 0.0358(13) 0.0314(12) 0.0305(16) 0.0007(12) 0.0074(11) 0.0011(10)
C2 0.0321(13) 0.0310(13) 0.0401(18) 0.0015(11) 0.0047(12) -0.0003(10)
C3 0.0329(12) 0.0346(13) 0.0388(18) -0.0026(13) 0.0012(12) -0.0003(11)
C4 0.0355(13) 0.0321(13) 0.0425(19) -0.0034(13) 0.0026(12) 0.0013(10)
C5 0.0346(13) 0.0288(12) 0.0377(17) -0.0004(12) 0.0060(12) -0.0018(10)
C6 0.0390(14) 0.0417(15) 0.0433(19) 0.0025(14) 0.0079(13) -0.0013(12)
C7 0.0404(15) 0.0419(16) 0.0376(19) -0.0033(13) 0.0055(13) -0.0033(11)
C8 0.0340(13) 0.0340(12) 0.0347(17) -0.0042(12) 0.0018(12) -0.0014(11)
C9 0.0372(13) 0.0356(13) 0.0386(18) -0.0008(13) 0.0051(12) -0.0015(11)
C10 0.0428(15) 0.0470(17) 0.044(2) 0.0008(14) 0.0109(14) 0.0010(12)
C11 0.0345(14) 0.0539(18) 0.0395(19) 0.0012(15) -0.0007(13) 0.0005(13)
C12 0.0389(14) 0.0285(12) 0.0346(17) -0.0063(11) 0.0036(12) 0.0005(10)
C13 0.0389(14) 0.0341(13) 0.0335(17) -0.0039(12) 0.0031(12) -0.0015(11)
C14 0.0324(12) 0.0372(13) 0.0393(18) -0.0074(13) 0.0054(12) -0.0015(11)
C15 0.0383(14) 0.0368(13) 0.0366(18) -0.0034(13) 0.0007(12) 0.0032(11)
C16 0.0403(15) 0.0361(15) 0.0387(19) 0.0013(13) 0.0044(13) -0.0016(11)
C17 0.0351(13) 0.0359(14) 0.0414(18) -0.0045(13) 0.0056(12) -0.0028(11)
C18 0.0414(15) 0.0458(16) 0.046(2) 0.0040(16) 0.0025(14) 0.0028(13)

loop_
_atom_type_symbol
_atom_type_description
_atom_type_scat_dispersion_real
_atom_type_scat_dispersion_imag
_atom_type_scat_source
C C 0.0070 0.0030 'International Tables Vol C Tables 4.2.6.8 and 6.1.1.4'
H H 0.0000 0.0000 'International Tables Vol C Tables 4.2.6.8 and 6.1.1.4'
N N 0.0130 0.0070 'International Tables Vol C Tables 4.2.6.8 and 6.1.1.4'
O O 0.0210 0.0120 'International Tables Vol C Tables 4.2.6.8 and 6.1.1.4'
S S 0.1970 0.2290 'International Tables Vol C Tables 4.2.6.8 and 6.1.1.4'
Cl Cl 0.2300 0.2930 'International Tables Vol C Tables 4.2.6.8 and 6.1.1.4'

loop_
_geom_angle_atom_site_label_1
_geom_angle_atom_site_label_2
_geom_angle_atom_site_label_3
_geom_angle
C3 S1 C4 102.25(14)
C8 O2 C5 106.8(2)
C1 N1 C2 120.5(2)
C1 N1 H1 121(2)
C2 N1 H1 118(2)
C1 N2 C12 122.1(2)
C1 N2 H2 116(3)
C12 N2 H2 122(3)
C11 N3 C10 110.5(2)
C11 N3 C9 109.8(3)
C10 N3 C9 109.9(2)
O1 C1 N1 122.7(3)
O1 C1 N2 122.2(3)
N1 C1 N2 115.2(2)
N1 C2 C3 111.3(3)
N1 C2 H2A 109.4
C3 C2 H2A 109.4
N1 C2 H2B 109.4
C3 C2 H2B 109.4
H2A C2 H2B 108.0
C2 C3 S1 114.1(2)
C2 C3 H3A 108.7
S1 C3 H3A 108.7
C2 C3 H3B 108.7
S1 C3 H3B 108.7
H3A C3 H3B 107.6
C5 C4 S1 107.6(2)
C5 C4 H4A 110.2
S1 C4 H4A 110.2
C5 C4 H4B 110.2
S1 C4 H4B 110.2
H4A C4 H4B 108.5
C6 C5 O2 110.0(2)
C6 C5 C4 133.4(3)
O2 C5 C4 116.5(3)
C5 C6 C7 106.6(3)
C5 C6 H6 126.7
C7 C6 H6 126.7
C8 C7 C6 107.0(3)
C8 C7 H7 126.5
C6 C7 H7 126.5
C7 C8 O2 109.5(3)
C7 C8 C9 135.6(3)
O2 C8 C9 114.9(3)
N3 C9 C8 113.3(2)
N3 C9 H9A 108.9
C8 C9 H9A 108.9
N3 C9 H9B 108.9
C8 C9 H9B 108.9
H9A C9 H9B 107.7
N3 C10 H10A 109.5
N3 C10 H10B 109.5
H10A C10 H10B 109.5
N3 C10 H10C 109.5
H10A C10 H10C 109.5
H10B C10 H10C 109.5
N3 C11 H11A 109.5
N3 C11 H11B 109.5
H11A C11 H11B 109.5
N3 C11 H11C 109.5
H11A C11 H11C 109.5
H11B C11 H11C 109.5
C13 C12 C17 119.2(3)
C13 C12 N2 119.9(3)
C17 C12 N2 120.9(3)
C14 C13 C12 118.9(3)
C14 C13 H13 120.5
C12 C13 H13 120.5
C15 C14 C13 123.9(3)
C15 C14 Cl1 119.1(2)
C13 C14 Cl1 117.0(2)
C14 C15 C16 115.9(3)
C14 C15 C18 122.9(3)
C16 C15 C18 121.3(3)
C17 C16 C15 122.2(3)
C17 C16 H16 118.9
C15 C16 H16 118.9
C16 C17 C12 119.9(3)
C16 C17 H17 120.0
C12 C17 H17 120.0
C15 C18 H18A 109.5
C15 C18 H18B 109.5
H18A C18 H18B 109.5
C15 C18 H18C 109.5
H18A C18 H18C 109.5
H18B C18 H18C 109.5

loop_
_geom_bond_atom_site_label_1
_geom_bond_atom_site_label_2
_geom_bond_distance
Cl1 C14 1.768(3)
S1 C3 1.813(3)
S1 C4 1.843(3)
O1 C1 1.239(3)
O2 C8 1.382(4)
O2 C5 1.387(4)
N1 C1 1.359(4)
N1 C2 1.460(4)
N1 H1 0.83(4)
N2 C1 1.368(4)
N2 C12 1.417(4)
N2 H2 0.80(4)
N3 C11 1.473(4)
N3 C10 1.473(4)
N3 C9 1.475(4)
C2 C3 1.534(5)
C2 H2A 0.9900
C2 H2B 0.9900
C3 H3A 0.9900
C3 H3B 0.9900
C4 C5 1.487(4)
C4 H4A 0.9900
C4 H4B 0.9900
C5 C6 1.349(5)
C6 C7 1.438(4)
C6 H6 0.9500
C7 C8 1.358(5)
C7 H7 0.9500
C8 C9 1.497(4)
C9 H9A 0.9900
C9 H9B 0.9900
C10 H10A 0.9800
C10 H10B 0.9800
C10 H10C 0.9800
C11 H11A 0.9800
C11 H11B 0.9800
C11 H11C 0.9800
C12 C13 1.392(4)
C12 C17 1.404(4)
C13 C14 1.390(4)
C13 H13 0.9500
C14 C15 1.387(5)
C15 C16 1.405(4)
C15 C18 1.505(4)
C16 C17 1.388(4)
C16 H16 0.9500
C17 H17 0.9500
C18 H18A 0.9800
C18 H18B 0.9800
C18 H18C 0.9800

loop_
_geom_hbond_atom_site_label_D
_geom_hbond_atom_site_label_H
_geom_hbond_atom_site_label_A
_geom_hbond_distance_DH
_geom_hbond_distance_HA
_geom_hbond_distance_DA
_geom_hbond_angle_DHA
_geom_hbond_site_symmetry_A
N1 H1 O1 0.83(4) 2.09(4) 2.835(3) 150(3) 1_565
N2 H2 O1 0.80(4) 2.16(4) 2.894(3) 154(3) 1_565

loop_
_geom_torsion_atom_site_label_1
_geom_torsion_atom_site_label_2
_geom_torsion_atom_site_label_3
_geom_torsion_atom_site_label_4
_geom_torsion
C2 N1 C1 O1 1.7(5)
C2 N1 C1 N2 -177.9(3)
C12 N2 C1 O1 -6.8(5)
C12 N2 C1 N1 172.7(3)
C1 N1 C2 C3 -83.9(3)
N1 C2 C3 S1 168.33(19)
C4 S1 C3 C2 72.3(2)
C3 S1 C4 C5 179.6(2)
C8 O2 C5 C6 0.2(3)
C8 O2 C5 C4 -177.8(2)
S1 C4 C5 C6 -97.6(4)
S1 C4 C5 O2 79.7(3)
O2 C5 C6 C7 0.1(3)
C4 C5 C6 C7 177.5(3)
C5 C6 C7 C8 -0.3(3)
C6 C7 C8 O2 0.4(3)
C6 C7 C8 C9 179.9(3)
C5 O2 C8 C7 -0.3(3)
C5 O2 C8 C9 -179.9(2)
C11 N3 C9 C8 75.6(3)
C10 N3 C9 C8 -162.7(3)
C7 C8 C9 N3 -95.7(4)
O2 C8 C9 N3 83.7(3)
C1 N2 C12 C13 128.5(3)
C1 N2 C12 C17 -53.5(4)
C17 C12 C13 C14 0.2(4)
N2 C12 C13 C14 178.3(3)
C12 C13 C14 C15 -0.2(5)
C12 C13 C14 Cl1 178.4(2)
C13 C14 C15 C16 0.6(5)
Cl1 C14 C15 C16 -178.0(2)
C13 C14 C15 C18 -178.7(3)
Cl1 C14 C15 C18 2.7(4)
C14 C15 C16 C17 -1.1(5)
C18 C15 C16 C17 178.2(3)
C15 C16 C17 C12 1.1(5)
C13 C12 C17 C16 -0.7(4)
N2 C12 C17 C16 -178.7(3)
